data_9008583
loop_
_publ_author_name
'Wyckoff, R. W. G.'

_publ_section_title
;
 Second edition. Interscience Publishers, New York, New York
 Sample is formed when certain tungstates are electrolyzed
;
_journal_name_full 'Crystal Structures'
_journal_page_first 7
_journal_page_last 83
_journal_volume 1
_journal_year 1963
_chemical_formula_sum W
_chemical_name_mineral Tungsten
_space_group_IT_number 223
_symmetry_space_group_name_Hall '-P 4n 2 3'
_symmetry_space_group_name_H-M 'P m -3 n'
_cell_angle_alpha 90
_cell_angle_beta 90
_cell_angle_gamma 90
_cell_length_a 5.083
_cell_length_b 5.083
_cell_length_c 5.083
_cell_formula_units_Z 8
_cell_volume 131.329
_database_code_amcsd 0011261
_exptl_crystal_density_diffrn 18.597
_cod_original_sg_symbol_H-M 'P m 3 n'
_cod_database_code 9008583

loop_
_space_group_symop_operation_xyz
x,y,z
z,-x,y
-y,z,-x
x,-y,z
-z,x,-y
y,-z,x
-x,y,-z
1/2+x,1/2-z,1/2-y
1/2-z,1/2+y,1/2+x
1/2+y,1/2-x,1/2-z
1/2-x,1/2+z,1/2+y
1/2+z,1/2-y,1/2-x
1/2-y,1/2+x,1/2+z
1/2+x,1/2+z,1/2+y
1/2-z,1/2-y,1/2-x
1/2+y,1/2+x,1/2+z
1/2-x,1/2-z,1/2-y
1/2+z,1/2+y,1/2+x
1/2-y,1/2-x,1/2-z
z,x,-y
-y,-z,x
x,y,-z
-z,-x,y
y,z,-x
-x,-y,z
-z,x,y
y,-z,-x
-x,y,z
z,-x,-y
-y,z,x
x,-y,-z
1/2-x,1/2+z,1/2-y
1/2+z,1/2-y,1/2+x
1/2-y,1/2+x,1/2-z
1/2+x,1/2-z,1/2+y
1/2-z,1/2+y,1/2-x
1/2+y,1/2-x,1/2+z
1/2-x,1/2-z,1/2+y
1/2+z,1/2+y,1/2-x
1/2-y,1/2-x,1/2+z
1/2+x,1/2+z,1/2-y
1/2-z,1/2-y,1/2+x
1/2+y,1/2+x,1/2-z
-z,-x,-y
y,z,x
-x,-y,-z
z,x,y
-y,-z,-x

loop_
_atom_site_label
_atom_site_fract_x
_atom_site_fract_y
_atom_site_fract_z
W1 0.00000 0.00000 0.00000
W2 0.00000 0.50000 0.25000

loop_
_cod_related_entry_id
_cod_related_entry_database
_cod_related_entry_code
1 ChemSpider 22403
2 AMCSD 0011261
